data_7155209
loop_
_publ_author_name
'Close, Adam J.'
'Jones, Rhiannon N.'
'Ocasio, Cory A.'
'Kemmitt, Paul'
'Roe, S. Mark'
'Spencer, John'

_publ_section_title
;
 Elaboration of tetra-orthogonally-substituted aromatic scaffolds towards
 novel EGFR-kinase inhibitors.
;
_journal_issue 35
_journal_name_full 'Organic &amp; biomolecular chemistry'
_journal_page_first 8246
_journal_page_last 8252
_journal_paper_doi 10.1039/c6ob01394e
_journal_volume 14
_journal_year 2016
_chemical_formula_moiety 'C7 H3 Br F N O3'
_chemical_formula_sum 'C7 H3 Br F N O3'
_chemical_formula_weight 248.01
_chemical_name_systematic 4-bromo-2-fluoro-5-nitrobenzaldehyde
_space_group_crystal_system monoclinic
_space_group_IT_number 14
_space_group_name_Hall '-P 2ybc'
_space_group_name_H-M_alt 'P 1 21/c 1'
_symmetry_space_group_name_Hall '-P 2ybc'
_symmetry_space_group_name_H-M 'P 1 21/c 1'
_atom_sites_solution_hydrogens geom
_atom_sites_solution_primary direct
_audit_creation_date 2016-06-06
_audit_creation_method
;
Olex2 1.2-beta
(compiled 2016.02.19 svn.r3266 for OlexSys, GUI svn.r5155)
;
_audit_update_record
;
2016-06-13 deposited with the CCDC.
2016-07-19 downloaded from the CCDC.
;
_cell_angle_alpha 90
_cell_angle_beta 96.086(2)
_cell_angle_gamma 90
_cell_formula_units_Z 4
_cell_length_a 10.6934(4)
_cell_length_b 9.7396(3)
_cell_length_c 7.4999(2)
_cell_measurement_reflns_used 548
_cell_measurement_temperature 173(2)
_cell_measurement_theta_max 27.485
_cell_measurement_theta_min 0.998
_cell_volume 776.71(4)
_computing_molecular_graphics 'Olex2 (Dolomanov et al., 2009)'
_computing_publication_material 'Olex2 (Dolomanov et al., 2009)'
_computing_structure_refinement 'ShelXL (Sheldrick, 2015)'
_computing_structure_solution 'ShelXT (Sheldrick, 2015)'
_diffrn_ambient_temperature 173(2)
_diffrn_detector 'CCD plate'
_diffrn_detector_area_resol_mean 9
_diffrn_measured_fraction_theta_full 0.997
_diffrn_measured_fraction_theta_max 0.996
_diffrn_measurement_device '95mm CCD camera on \k-goniostat'
_diffrn_measurement_device_type KappaCCD
_diffrn_measurement_method 'CCD rotation images, thick slices'
_diffrn_orient_matrix_type 'by Bruker AXS Collect from scalepack cell'
_diffrn_radiation_type MoK\a
_diffrn_radiation_wavelength 0.71073
_diffrn_reflns_av_R_equivalents 0.0720
_diffrn_reflns_av_unetI/netI 0.0306
_diffrn_reflns_Laue_measured_fraction_full 0.997
_diffrn_reflns_Laue_measured_fraction_max 0.996
_diffrn_reflns_limit_h_max 13
_diffrn_reflns_limit_h_min -13
_diffrn_reflns_limit_k_max 12
_diffrn_reflns_limit_k_min -12
_diffrn_reflns_limit_l_max 9
_diffrn_reflns_limit_l_min -9
_diffrn_reflns_number 10688
_diffrn_reflns_point_group_measured_fraction_full 0.997
_diffrn_reflns_point_group_measured_fraction_max 0.996
_diffrn_reflns_theta_full 26.000
_diffrn_reflns_theta_max 27.476
_diffrn_reflns_theta_min 2.836
_exptl_absorpt_coefficient_mu 5.281
_exptl_absorpt_correction_T_max 0.3874
_exptl_absorpt_correction_T_min 0.3254
_exptl_absorpt_correction_type multi-scan
_exptl_absorpt_process_details
;
 [c.f. r.h. blessing, acta cryst. (1995), a51, 33-38]
;
_exptl_crystal_colour 'light yellow'
_exptl_crystal_colour_modifier light
_exptl_crystal_colour_primary yellow
_exptl_crystal_density_diffrn 2.121
_exptl_crystal_description block
_exptl_crystal_F_000 480
_exptl_crystal_size_max 0.3
_exptl_crystal_size_mid 0.2
_exptl_crystal_size_min 0.2
_refine_diff_density_max 0.964
_refine_diff_density_min -0.716
_refine_diff_density_rms 0.103
_refine_ls_extinction_method none
_refine_ls_goodness_of_fit_ref 1.101
_refine_ls_hydrogen_treatment constr
_refine_ls_matrix_type full
_refine_ls_number_parameters 137
_refine_ls_number_reflns 1765
_refine_ls_number_restraints 0
_refine_ls_restrained_S_all 1.101
_refine_ls_R_factor_all 0.0347
_refine_ls_R_factor_gt 0.0298
_refine_ls_shift/su_max 0.000
_refine_ls_shift/su_mean 0.000
_refine_ls_structure_factor_coef Fsqd
_refine_ls_weighting_details 'w=1/[\s^2^(Fo^2^)+(0.0480P)^2^+0.1979P] where P=(Fo^2^+2Fc^2^)/3'
_refine_ls_weighting_scheme calc
_refine_ls_wR_factor_gt 0.0758
_refine_ls_wR_factor_ref 0.0787
_reflns_Friedel_coverage 0.000
_reflns_number_gt 1765
_reflns_number_total 1777
_reflns_threshold_expression 'I > 2\s(I)'
_cod_data_source_file c6ob01394e3.cif
_cod_data_source_block import
_cod_depositor_comments 'Adding full bibliography for 7155208--7155210.cif.'
_cod_database_code 7155209
_shelx_space_group_comment
;
The symmetry employed for this shelxl refinement is uniquely defined
by the following loop, which should always be used as a source of
symmetry information in preference to the above space-group names.
They are only intended as comments.
;
_olex2_refinement_description
;
1. Fixed Uiso
 At 1.2 times of:
  All C(H) groups
2. Others
 Sof(O1A)=Sof(O2A)=1-FVAR(1)
 Sof(O1)=Sof(O2)=FVAR(1)
3.a Aromatic/amide H refined with riding coordinates:
 C2(H2), C5(H5), C7(H7)
;
_shelx_shelxl_version_number 2014/7
_olex2_submission_special_instructions 'No special instructions were received'

loop_
_space_group_symop_operation_xyz
'x, y, z'
'-x, y+1/2, -z+1/2'
'-x, -y, -z'
'x, -y-1/2, z-1/2'

loop_
_atom_site_label
_atom_site_type_symbol
_atom_site_fract_x
_atom_site_fract_y
_atom_site_fract_z
_atom_site_U_iso_or_equiv
_atom_site_adp_type
_atom_site_occupancy
_atom_site_site_symmetry_order
_atom_site_calc_flag
_atom_site_refinement_flags_posn
_atom_site_refinement_flags_occupancy
_atom_site_disorder_assembly
_atom_site_disorder_group
Br1 Br 0.21251(2) -0.03655(2) 0.47744(3) 0.02886(12) Uani 1 1 d . . . .
F1 F 0.02088(13) 0.43334(15) 0.3255(2) 0.0308(3) Uani 1 1 d . . . .
O1 O 0.5396(6) 0.2381(6) 0.665(3) 0.049(2) Uani 0.73(4) 1 d . P A 1
O2 O 0.4388(7) 0.0527(10) 0.7118(17) 0.0432(18) Uani 0.73(4) 1 d . P A 1
O3 O 0.15021(18) 0.67335(18) 0.4133(3) 0.0364(4) Uani 1 1 d . . . .
N1 N 0.44296(18) 0.1669(2) 0.6527(3) 0.0282(4) Uani 1 1 d . . . .
C1 C 0.2226(2) 0.4464(3) 0.4850(3) 0.0231(5) Uani 1 1 d . . . .
C2 C 0.3262(2) 0.3732(2) 0.5647(3) 0.0233(5) Uani 1 1 d . . . .
H2 H 0.3970 0.4219 0.6197 0.028 Uiso 1 1 calc R . . .
C3 C 0.3277(2) 0.2317(2) 0.5653(3) 0.0222(4) Uani 1 1 d . . . .
C4 C 0.2237(2) 0.1564(2) 0.4879(3) 0.0211(4) Uani 1 1 d . . . .
C5 C 0.1200(2) 0.2278(2) 0.4084(3) 0.0233(5) Uani 1 1 d . . . .
H5 H 0.0485 0.1794 0.3550 0.028 Uiso 1 1 calc R . . .
C6 C 0.1216(2) 0.3690(2) 0.4076(3) 0.0219(4) Uani 1 1 d . . . .
C7 C 0.2283(2) 0.5982(3) 0.4863(3) 0.0296(5) Uani 1 1 d . . . .
H7 H 0.2999 0.6396 0.5504 0.035 Uiso 1 1 calc R . . .
O1A O 0.513(3) 0.2354(16) 0.747(5) 0.045(6) Uani 0.27(4) 1 d . P A 2
O2A O 0.4570(18) 0.0425(14) 0.633(7) 0.049(8) Uani 0.27(4) 1 d . P A 2

loop_
_atom_site_aniso_label
_atom_site_aniso_U_11
_atom_site_aniso_U_22
_atom_site_aniso_U_33
_atom_site_aniso_U_23
_atom_site_aniso_U_13
_atom_site_aniso_U_12
Br1 0.03914(18) 0.01405(16) 0.03166(18) 0.00040(8) -0.00430(11) 0.00133(9)
F1 0.0276(7) 0.0231(7) 0.0386(9) 0.0036(6) -0.0107(6) 0.0049(6)
O1 0.0243(18) 0.0382(19) 0.081(7) 0.005(2) -0.010(3) 0.0009(14)
O2 0.043(2) 0.034(2) 0.050(4) 0.014(2) -0.010(2) 0.0088(17)
O3 0.0440(10) 0.0164(8) 0.0467(11) 0.0027(8) -0.0054(8) 0.0023(8)
N1 0.0272(10) 0.0281(11) 0.0278(11) 0.0000(9) -0.0043(8) 0.0061(9)
C1 0.0282(12) 0.0160(11) 0.0243(13) 0.0013(8) -0.0015(9) -0.0004(8)
C2 0.0231(10) 0.0209(11) 0.0247(11) -0.0029(9) -0.0025(9) -0.0018(9)
C3 0.0240(10) 0.0195(11) 0.0224(11) 0.0010(8) -0.0014(8) 0.0029(9)
C4 0.0269(11) 0.0150(11) 0.0209(11) 0.0007(8) 0.0012(8) 0.0012(8)
C5 0.0239(11) 0.0199(11) 0.0250(11) -0.0011(9) -0.0031(9) -0.0013(9)
C6 0.0224(10) 0.0190(10) 0.0231(11) 0.0016(8) -0.0035(8) 0.0036(8)
C7 0.0343(13) 0.0179(12) 0.0351(14) -0.0006(9) -0.0026(10) -0.0040(10)
O1A 0.033(7) 0.035(5) 0.061(13) -0.010(6) -0.020(8) 0.003(4)
O2A 0.038(6) 0.019(4) 0.09(2) -0.007(6) -0.016(8) 0.012(3)

loop_
_atom_type_symbol
_atom_type_description
_atom_type_scat_dispersion_real
_atom_type_scat_dispersion_imag
_atom_type_scat_source
C C 0.0033 0.0016 'International Tables Vol C Tables 4.2.6.8 and 6.1.1.4'
H H 0.0000 0.0000 'International Tables Vol C Tables 4.2.6.8 and 6.1.1.4'
Br Br -0.2901 2.4595 'International Tables Vol C Tables 4.2.6.8 and 6.1.1.4'
F F 0.0171 0.0103 'International Tables Vol C Tables 4.2.6.8 and 6.1.1.4'
N N 0.0061 0.0033 'International Tables Vol C Tables 4.2.6.8 and 6.1.1.4'
O O 0.0106 0.0060 'International Tables Vol C Tables 4.2.6.8 and 6.1.1.4'

loop_
_geom_angle_atom_site_label_1
_geom_angle_atom_site_label_2
_geom_angle_atom_site_label_3
_geom_angle
O1 N1 C3 116.5(3)
O2 N1 O1 123.6(5)
O2 N1 C3 119.9(4)
O1A N1 C3 118.0(7)
O1A N1 O2A 123.6(13)
O2A N1 C3 118.2(10)
C2 C1 C7 118.5(2)
C6 C1 C2 116.5(2)
C6 C1 C7 125.0(2)
C1 C2 H2 119.3
C3 C2 C1 121.4(2)
C3 C2 H2 119.3
C2 C3 N1 116.0(2)
C2 C3 C4 120.8(2)
C4 C3 N1 123.3(2)
C3 C4 Br1 125.56(17)
C5 C4 Br1 115.91(17)
C5 C4 C3 118.5(2)
C4 C5 H5 120.2
C6 C5 C4 119.5(2)
C6 C5 H5 120.2
F1 C6 C1 119.3(2)
F1 C6 C5 117.4(2)
C5 C6 C1 123.3(2)
O3 C7 C1 125.5(2)
O3 C7 H7 117.2
C1 C7 H7 117.2

loop_
_geom_bond_atom_site_label_1
_geom_bond_atom_site_label_2
_geom_bond_distance
Br1 C4 1.885(2)
F1 C6 1.338(2)
O1 N1 1.240(6)
O2 N1 1.200(6)
O3 C7 1.198(3)
N1 C3 1.475(3)
N1 O1A 1.178(11)
N1 O2A 1.232(13)
C1 C2 1.397(3)
C1 C6 1.393(3)
C1 C7 1.479(4)
C2 H2 0.9500
C2 C3 1.378(3)
C3 C4 1.405(3)
C4 C5 1.389(3)
C5 H5 0.9500
C5 C6 1.375(3)
C7 H7 0.9500

loop_
_geom_torsion_atom_site_label_1
_geom_torsion_atom_site_label_2
_geom_torsion_atom_site_label_3
_geom_torsion_atom_site_label_4
_geom_torsion
Br1 C4 C5 C6 -178.89(17)
O1 N1 C3 C2 -22.4(11)
O1 N1 C3 C4 158.3(10)
O2 N1 C3 C2 155.4(9)
O2 N1 C3 C4 -23.9(9)
N1 C3 C4 Br1 -1.1(3)
N1 C3 C4 C5 -179.8(2)
C1 C2 C3 N1 179.6(2)
C1 C2 C3 C4 -1.1(3)
C2 C1 C6 F1 -178.5(2)
C2 C1 C6 C5 0.6(3)
C2 C1 C7 O3 174.9(3)
C2 C3 C4 Br1 179.65(17)
C2 C3 C4 C5 0.9(3)
C3 C4 C5 C6 0.0(3)
C4 C5 C6 F1 178.3(2)
C4 C5 C6 C1 -0.7(4)
C6 C1 C2 C3 0.3(3)
C6 C1 C7 O3 -4.2(4)
C7 C1 C2 C3 -178.9(2)
C7 C1 C6 F1 0.7(3)
C7 C1 C6 C5 179.7(2)
O1A N1 C3 C2 16(3)
O1A N1 C3 C4 -163(3)
O2A N1 C3 C2 -169(3)
O2A N1 C3 C4 12(3)
